data_4081729
loop_
_publ_author_name
'Henne, Florian D.'
'Schn\"ockelborg, Eva-Maria'
'Feldmann, Kai-Oliver'
'Grunenberg, J\"org'
'Wolf, Robert'
'Weigand, Jan J.'

_publ_section_title
;
 Observation of a Chloride-Bridged P--P Bond in the Phosphorus Cation
 [L(Cl)P(\m-Cl)P(Cl)L]+(L = NHC)
;
_journal_issue 22
_journal_name_full Organometallics
_journal_page_first 6674
_journal_paper_doi 10.1021/om4002268
_journal_volume 32
_journal_year 2013
_chemical_formula_sum 'C61 H84 Cl3 F3 N4 O4.5 P2 S'
_chemical_formula_weight 1202.67
_space_group_IT_number 9
_symmetry_cell_setting monoclinic
_symmetry_space_group_name_Hall 'C -2yc'
_symmetry_space_group_name_H-M 'C 1 c 1'
_atom_sites_solution_hydrogens geom
_atom_sites_solution_primary direct
_atom_sites_solution_secondary difmap
_audit_creation_method SHELXL-97
_audit_update_record
;
2012-05-07 # Formatted by publCIF
;
_cell_angle_alpha 90.00
_cell_angle_beta 101.776(3)
_cell_angle_gamma 90.00
_cell_formula_units_Z 4
_cell_length_a 12.9384(5)
_cell_length_b 29.4375(11)
_cell_length_c 18.4497(7)
_cell_measurement_reflns_used 900
_cell_measurement_temperature 153(2)
_cell_measurement_theta_max 22.5
_cell_measurement_theta_min 1
_cell_volume 6879.1(5)
_computing_cell_refinement 'SAINT (Bruker AXS, 2000)'
_computing_data_collection 'SMART (Bruker AXS, 2000)'
_computing_data_reduction 'SAINT,SADABS (Bruker AXS, 2000)'
_computing_molecular_graphics
;
ORTEP3,L.J. Farrugia, J. Appl. Cryst. (1997) 30, 565
;
_computing_structure_refinement
;
SHELXL-97, G. M. Sheldrick, Acta Cryst. (2008) A64, 112-122
;
_computing_structure_solution
;
SHELXS-97 , G. M. Sheldrick, Acta Cryst. (2008) A64, 112-122
;
_diffrn_ambient_temperature 153(1)
_diffrn_detector_area_resol_mean 80
_diffrn_measured_fraction_theta_full 0.987
_diffrn_measured_fraction_theta_max 0.987
_diffrn_measurement_device_type 'CCD area detector'
_diffrn_measurement_method '\w and \f scans'
_diffrn_radiation_monochromator goebel-mirror
_diffrn_radiation_source 'rotating anode'
_diffrn_radiation_type CuK\a
_diffrn_radiation_wavelength 1.54178
_diffrn_reflns_av_R_equivalents 0.0370
_diffrn_reflns_av_sigmaI/netI 0.0540
_diffrn_reflns_limit_h_max 15
_diffrn_reflns_limit_h_min -15
_diffrn_reflns_limit_k_max 35
_diffrn_reflns_limit_k_min -35
_diffrn_reflns_limit_l_max 22
_diffrn_reflns_limit_l_min -21
_diffrn_reflns_number 19795
_diffrn_reflns_theta_full 68.23
_diffrn_reflns_theta_max 68.23
_diffrn_reflns_theta_min 3.00
_exptl_absorpt_coefficient_mu 2.357
_exptl_absorpt_correction_T_max 0.8158
_exptl_absorpt_correction_T_min 0.4102
_exptl_absorpt_correction_type multi-scan
_exptl_crystal_colour orange
_exptl_crystal_density_diffrn 1.161
_exptl_crystal_density_method 'not measured'
_exptl_crystal_description plate
_exptl_crystal_F_000 2552
_exptl_crystal_size_max 0.46
_exptl_crystal_size_mid 0.21
_exptl_crystal_size_min 0.09
_refine_diff_density_max 0.593
_refine_diff_density_min -0.372
_refine_diff_density_rms 0.082
_refine_ls_abs_structure_details 'Flack H D (1983), Acta Cryst. A39, 876-881'
_refine_ls_abs_structure_Flack 0.040(14)
_refine_ls_extinction_method none
_refine_ls_goodness_of_fit_ref 1.023
_refine_ls_hydrogen_treatment noref
_refine_ls_matrix_type full
_refine_ls_number_parameters 747
_refine_ls_number_reflns 10161
_refine_ls_number_restraints 66
_refine_ls_restrained_S_all 1.027
_refine_ls_R_factor_all 0.0610
_refine_ls_R_factor_gt 0.0591
_refine_ls_shift/su_max 0.001
_refine_ls_shift/su_mean 0.000
_refine_ls_structure_factor_coef Fsqd
_refine_ls_weighting_details 'calc w=1/[\s^2^(Fo^2^)+(0.1330P)^2^+1.2274P] where P=(Fo^2^+2Fc^2^)/3'
_refine_ls_weighting_scheme calc
_refine_ls_wR_factor_gt 0.1579
_refine_ls_wR_factor_ref 0.1614
_reflns_number_gt 9746
_reflns_number_total 10161
_reflns_threshold_expression >2\s(I)
_cod_data_source_file om4002268_si_001.cif
_cod_data_source_block rw270311_2[OTf]
_cod_original_sg_symbol_H-M Cc
_cod_original_formula_sum 'C61 H84 Cl3 F3 N4 O4.50 P2 S'
_cod_database_code 4081729

loop_
_symmetry_equiv_pos_as_xyz
'x, y, z'
'x, -y, z+1/2'
'x+1/2, y+1/2, z'
'x+1/2, -y+1/2, z+1/2'

loop_
_atom_site_label
_atom_site_type_symbol
_atom_site_fract_x
_atom_site_fract_y
_atom_site_fract_z
_atom_site_U_iso_or_equiv
_atom_site_adp_type
_atom_site_occupancy
_atom_site_symmetry_multiplicity
_atom_site_calc_flag
_atom_site_refinement_flags
C1 C 0.7146(3) 0.59405(11) 0.88651(19) 0.0341(7) Uani 1 1 d .
C2 C 0.7198(3) 0.52428(12) 0.9335(2) 0.0437(8) Uani 1 1 d .
H2 H 0.7171 0.4999 0.9669 0.052 Uiso 1 1 calc R
C3 C 0.7428(3) 0.52107(11) 0.8656(2) 0.0441(8) Uani 1 1 d .
H3 H 0.7587 0.4940 0.8419 0.053 Uiso 1 1 calc R
C4 C 0.6650(4) 0.58451(12) 1.0115(2) 0.0471(10) Uani 1 1 d .
C5 C 0.5542(4) 0.58651(14) 1.0070(3) 0.0537(10) Uani 1 1 d .
C6 C 0.5226(6) 0.59994(18) 1.0730(4) 0.0796(18) Uani 1 1 d .
H6 H 0.4494 0.6028 1.0729 0.096 Uiso 1 1 calc R
C7 C 0.5931(10) 0.6087(2) 1.1359(4) 0.106(3) Uani 1 1 d .
H7 H 0.5688 0.6181 1.1788 0.127 Uiso 1 1 calc R
C8 C 0.6987(9) 0.60435(18) 1.1389(3) 0.093(3) Uani 1 1 d .
H8 H 0.7465 0.6102 1.1843 0.111 Uiso 1 1 calc R
C9 C 0.7388(5) 0.59157(14) 1.0772(2) 0.0626(13) Uani 1 1 d .
C10 C 0.4761(4) 0.57267(18) 0.9409(3) 0.0649(12) Uani 1 1 d .
H10 H 0.5108 0.5757 0.8974 0.078 Uiso 1 1 calc R
C11 C 0.3755(5) 0.6012(3) 0.9245(5) 0.095(2) Uani 1 1 d .
H11A H 0.3941 0.6334 0.9226 0.142 Uiso 1 1 calc R
H11B H 0.3355 0.5965 0.9636 0.142 Uiso 1 1 calc R
H11C H 0.3323 0.5920 0.8767 0.142 Uiso 1 1 calc R
C12 C 0.4460(6) 0.5221(2) 0.9459(5) 0.0898(19) Uani 1 1 d .
H12A H 0.4135 0.5176 0.9890 0.135 Uiso 1 1 calc R
H12B H 0.5096 0.5033 0.9512 0.135 Uiso 1 1 calc R
H12C H 0.3958 0.5133 0.9008 0.135 Uiso 1 1 calc R
C13 C 0.8563(6) 0.58202(17) 1.0839(3) 0.0746(16) Uani 1 1 d .
H13 H 0.8716 0.5803 1.0329 0.090 Uiso 1 1 calc R
C14 C 0.8831(7) 0.5356(2) 1.1223(4) 0.107(3) Uani 1 1 d .
H14A H 0.8394 0.5119 1.0938 0.160 Uiso 1 1 calc R
H14B H 0.8690 0.5368 1.1724 0.160 Uiso 1 1 calc R
H14C H 0.9578 0.5286 1.1248 0.160 Uiso 1 1 calc R
C15 C 0.9255(7) 0.6199(2) 1.1274(4) 0.102(3) Uani 1 1 d .
H15A H 0.9256 0.6169 1.1803 0.153 Uiso 1 1 calc R
H15B H 0.8969 0.6497 1.1099 0.153 Uiso 1 1 calc R
H15C H 0.9979 0.6172 1.1195 0.153 Uiso 1 1 calc R
C16 C 0.7575(3) 0.57414(10) 0.7633(2) 0.0398(8) Uani 1 1 d .
C17 C 0.6736(4) 0.57040(12) 0.7035(2) 0.0496(10) Uani 1 1 d .
C18 C 0.6951(5) 0.57972(14) 0.6329(3) 0.0641(14) Uani 1 1 d .
H18 H 0.6392 0.5781 0.5906 0.077 Uiso 1 1 calc R
C19 C 0.7921(6) 0.59076(16) 0.6240(3) 0.0674(15) Uani 1 1 d .
H19 H 0.8035 0.5975 0.5759 0.081 Uiso 1 1 calc R
C20 C 0.8764(5) 0.59252(16) 0.6842(3) 0.0638(13) Uani 1 1 d .
H20 H 0.9450 0.5999 0.6767 0.077 Uiso 1 1 calc R
C21 C 0.8614(4) 0.58359(12) 0.7556(2) 0.0495(10) Uani 1 1 d .
C22 C 0.5643(4) 0.55422(16) 0.7112(3) 0.0610(12) Uani 1 1 d .
H22 H 0.5559 0.5597 0.7632 0.073 Uiso 1 1 calc R
C23 C 0.4740(6) 0.5780(2) 0.6581(4) 0.0869(19) Uani 1 1 d .
H23A H 0.4676 0.5653 0.6083 0.130 Uiso 1 1 calc R
H23B H 0.4888 0.6106 0.6571 0.130 Uiso 1 1 calc R
H23C H 0.4077 0.5732 0.6751 0.130 Uiso 1 1 calc R
C24 C 0.5566(6) 0.5029(2) 0.6957(4) 0.0893(19) Uani 1 1 d .
H24A H 0.6137 0.4872 0.7295 0.134 Uiso 1 1 calc R
H24B H 0.5627 0.4972 0.6444 0.134 Uiso 1 1 calc R
H24C H 0.4884 0.4915 0.7033 0.134 Uiso 1 1 calc R
C25 C 0.9549(4) 0.58060(14) 0.8184(3) 0.0521(10) Uani 1 1 d .
H25 H 0.9284 0.5811 0.8657 0.063 Uiso 1 1 calc R
C26 C 1.0120(5) 0.53538(19) 0.8145(4) 0.0779(16) Uani 1 1 d .
H26A H 1.0429 0.5350 0.7702 0.117 Uiso 1 1 calc R
H26B H 0.9615 0.5103 0.8120 0.117 Uiso 1 1 calc R
H26C H 1.0680 0.5319 0.8587 0.117 Uiso 1 1 calc R
C27 C 1.0338(4) 0.6202(2) 0.8207(4) 0.0749(15) Uani 1 1 d .
H27A H 0.9960 0.6492 0.8191 0.112 Uiso 1 1 calc R
H27B H 1.0678 0.6181 0.7780 0.112 Uiso 1 1 calc R
H27C H 1.0875 0.6185 0.8665 0.112 Uiso 1 1 calc R
C28 C 0.5883(2) 0.74037(10) 0.89233(16) 0.0286(6) Uani 1 1 d .
C29 C 0.5967(3) 0.81236(11) 0.8562(2) 0.0387(7) Uani 1 1 d .
H29 H 0.6228 0.8398 0.8397 0.046 Uiso 1 1 calc R
C30 C 0.5002(3) 0.80581(12) 0.8706(2) 0.0391(8) Uani 1 1 d .
H30 H 0.4456 0.8278 0.8665 0.047 Uiso 1 1 calc R
C31 C 0.3999(3) 0.74187(12) 0.91030(19) 0.0345(7) Uani 1 1 d .
C32 C 0.3204(3) 0.72784(13) 0.8522(2) 0.0412(8) Uani 1 1 d .
C33 C 0.2281(3) 0.71164(15) 0.8715(3) 0.0538(10) Uani 1 1 d .
H33 H 0.1725 0.7007 0.8338 0.065 Uiso 1 1 calc R
C34 C 0.2163(3) 0.71125(18) 0.9434(3) 0.0609(12) Uani 1 1 d .
H34 H 0.1524 0.7004 0.9548 0.073 Uiso 1 1 calc R
C35 C 0.2953(4) 0.72632(17) 0.9992(3) 0.0555(10) Uani 1 1 d .
H35 H 0.2853 0.7257 1.0488 0.067 Uiso 1 1 calc R
C36 C 0.3906(3) 0.74262(13) 0.9845(2) 0.0418(8) Uani 1 1 d .
C37 C 0.3265(3) 0.73245(17) 0.7716(2) 0.0531(10) Uani 1 1 d .
H37 H 0.4029 0.7332 0.7688 0.064 Uiso 1 1 calc R
C38 C 0.2770(5) 0.7778(2) 0.7408(3) 0.0717(14) Uani 1 1 d .
H38A H 0.3161 0.8030 0.7684 0.108 Uiso 1 1 calc R
H38B H 0.2032 0.7789 0.7461 0.108 Uiso 1 1 calc R
H38C H 0.2802 0.7803 0.6884 0.108 Uiso 1 1 calc R
C39 C 0.2748(4) 0.6932(2) 0.7225(3) 0.0738(15) Uani 1 1 d .
H39A H 0.1979 0.6952 0.7166 0.111 Uiso 1 1 calc R
H39B H 0.2996 0.6642 0.7458 0.111 Uiso 1 1 calc R
H39C H 0.2938 0.6953 0.6739 0.111 Uiso 1 1 calc R
C40 C 0.4742(3) 0.76163(15) 1.0460(2) 0.0470(9) Uani 1 1 d .
H40 H 0.5399 0.7662 1.0263 0.056 Uiso 1 1 calc R
C41 C 0.5002(4) 0.7290(2) 1.1123(3) 0.0649(12) Uani 1 1 d .
H41A H 0.5256 0.7001 1.0961 0.097 Uiso 1 1 calc R
H41B H 0.4366 0.7236 1.1321 0.097 Uiso 1 1 calc R
H41C H 0.5551 0.7424 1.1508 0.097 Uiso 1 1 calc R
C42 C 0.4396(4) 0.80785(17) 1.0701(3) 0.0632(12) Uani 1 1 d .
H42A H 0.3685 0.8053 1.0806 0.095 Uiso 1 1 calc R
H42B H 0.4389 0.8300 1.0303 0.095 Uiso 1 1 calc R
H42C H 0.4890 0.8179 1.1148 0.095 Uiso 1 1 calc R
C43 C 0.7561(3) 0.76662(11) 0.85499(19) 0.0331(7) Uani 1 1 d .
C44 C 0.7624(3) 0.74942(11) 0.7844(2) 0.0356(7) Uani 1 1 d .
C45 C 0.8633(3) 0.74564(13) 0.7695(2) 0.0470(9) Uani 1 1 d .
H45 H 0.8720 0.7331 0.7237 0.056 Uiso 1 1 calc R
C46 C 0.9497(3) 0.75968(15) 0.8195(3) 0.0538(10) Uani 1 1 d .
H46 H 1.0175 0.7569 0.8077 0.065 Uiso 1 1 calc R
C47 C 0.9412(3) 0.77802(15) 0.8876(3) 0.0539(10) Uani 1 1 d .
H47 H 1.0027 0.7879 0.9214 0.065 Uiso 1 1 calc R
C48 C 0.8424(3) 0.78195(13) 0.9064(2) 0.0433(8) Uani 1 1 d .
C49 C 0.6662(3) 0.73844(11) 0.7256(2) 0.0379(7) Uani 1 1 d .
H49 H 0.6076 0.7301 0.7509 0.045 Uiso 1 1 calc R
C50 C 0.6326(4) 0.78180(15) 0.6787(2) 0.0558(10) Uani 1 1 d .
H50A H 0.6895 0.7909 0.6539 0.084 Uiso 1 1 calc R
H50B H 0.6187 0.8064 0.7111 0.084 Uiso 1 1 calc R
H50C H 0.5686 0.7754 0.6416 0.084 Uiso 1 1 calc R
C51 C 0.6835(4) 0.69871(14) 0.6756(2) 0.0493(9) Uani 1 1 d .
H51A H 0.7122 0.6727 0.7063 0.074 Uiso 1 1 calc R
H51B H 0.7334 0.7078 0.6448 0.074 Uiso 1 1 calc R
H51C H 0.6161 0.6902 0.6437 0.074 Uiso 1 1 calc R
C52 C 0.8333(4) 0.80431(18) 0.9790(3) 0.0597(11) Uani 1 1 d .
H52 H 0.7629 0.7966 0.9901 0.072 Uiso 1 1 calc R
C53 C 0.9187(5) 0.7882(3) 1.0429(3) 0.092(2) Uani 1 1 d .
H53A H 0.9871 0.8003 1.0371 0.139 Uiso 1 1 calc R
H53B H 0.9212 0.7549 1.0431 0.139 Uiso 1 1 calc R
H53C H 0.9029 0.7990 1.0897 0.139 Uiso 1 1 calc R
C54 C 0.8407(5) 0.8558(2) 0.9713(4) 0.088(2) Uani 1 1 d .
H54A H 0.7812 0.8666 0.9336 0.132 Uiso 1 1 calc R
H54B H 0.9072 0.8636 0.9566 0.132 Uiso 1 1 calc R
H54C H 0.8386 0.8703 1.0189 0.132 Uiso 1 1 calc R
C55 C 0.1242(5) 0.8893(2) 0.8772(5) 0.0844(18) Uani 1 1 d .
O4 O 0.8170(15) 0.9213(5) 0.7185(13) 0.335(12) Uani 1 1 d D
C56 C 0.7517(17) 0.9565(4) 0.7388(15) 0.281(14) Uani 1 1 d D
H56A H 0.7952 0.9785 0.7725 0.337 Uiso 1 1 calc R
H56B H 0.7147 0.9729 0.6942 0.337 Uiso 1 1 calc R
C57 C 0.6794(7) 0.9358(2) 0.7741(6) 0.110(3) Uani 1 1 d D
H57A H 0.6819 0.9497 0.8233 0.132 Uiso 1 1 calc R
H57B H 0.6069 0.9390 0.7442 0.132 Uiso 1 1 calc R
C58 C 0.7077(4) 0.89081(14) 0.7813(4) 0.0661(14) Uani 1 1 d D
H58A H 0.6552 0.8721 0.7475 0.079 Uiso 1 1 calc R
H58B H 0.7095 0.8806 0.8327 0.079 Uiso 1 1 calc R
C59 C 0.8062(6) 0.8853(3) 0.7644(7) 0.132(4) Uani 1 1 d D
H59A H 0.8621 0.8861 0.8099 0.158 Uiso 1 1 calc R
H59B H 0.8105 0.8560 0.7388 0.158 Uiso 1 1 calc R
N1 N 0.7009(3) 0.56957(9) 0.94541(16) 0.0375(6) Uani 1 1 d .
N2 N 0.7390(2) 0.56434(9) 0.83715(17) 0.0370(6) Uani 1 1 d .
N3 N 0.4951(2) 0.76179(9) 0.89223(15) 0.0313(6) Uani 1 1 d .
N4 N 0.6507(2) 0.77197(9) 0.86986(15) 0.0307(5) Uani 1 1 d .
O1 O 0.3063(4) 0.85280(14) 0.9025(3) 0.1003(15) Uani 1 1 d .
O2 O 0.2883(3) 0.92808(11) 0.94787(17) 0.0622(8) Uani 1 1 d .
O3 O 0.2756(5) 0.91681(15) 0.8190(2) 0.0913(14) Uani 1 1 d .
F1 F 0.1004(4) 0.8742(2) 0.9369(3) 0.135(2) Uani 1 1 d .
F2 F 0.0871(4) 0.86031(18) 0.8248(3) 0.1179(15) Uani 1 1 d .
F3 F 0.0764(4) 0.92879(19) 0.8601(5) 0.169(3) Uani 1 1 d .
P1 P 0.72556(6) 0.65590(3) 0.86840(4) 0.03148(19) Uani 1 1 d .
P2 P 0.61217(6) 0.68328(3) 0.93465(5) 0.03356(19) Uani 1 1 d .
S1 S 0.26512(8) 0.89779(3) 0.88729(6) 0.0467(2) Uani 1 1 d .
Cl1 Cl 0.52692(8) 0.65221(3) 0.80461(6) 0.0478(2) Uani 1 1 d .
Cl2 Cl 0.87543(7) 0.66104(3) 0.94255(5) 0.0431(2) Uani 1 1 d .
Cl3 Cl 0.71657(8) 0.70903(3) 1.03113(5) 0.0514(2) Uani 1 1 d .
O5 O 0.660(2) 0.9818(9) 0.0114(14) 0.257(11) Uani 0.50 1 d PDU
C60 C 0.5790(19) 0.9504(9) -0.0226(9) 0.169(9) Uani 0.50 1 d PDU
H60A H 0.5114 0.9667 -0.0397 0.202 Uiso 0.50 1 calc PR
H60B H 0.5992 0.9356 -0.0658 0.202 Uiso 0.50 1 calc PR
C61 C 0.5685(17) 0.9191(8) 0.0289(9) 0.147(8) Uani 0.50 1 d PDU
H61A H 0.5763 0.8881 0.0097 0.177 Uiso 0.50 1 calc PR
H61B H 0.4978 0.9215 0.0414 0.177 Uiso 0.50 1 calc PR
C62 C 0.645(2) 0.9270(10) 0.0901(11) 0.193(10) Uani 0.50 1 d PDU
H62A H 0.7072 0.9075 0.0899 0.231 Uiso 0.50 1 calc PR
H62B H 0.6182 0.9207 0.1357 0.231 Uiso 0.50 1 calc PR
C63 C 0.671(3) 0.9722(10) 0.0868(15) 0.235(14) Uani 0.50 1 d PDU
H63A H 0.7448 0.9776 0.1133 0.282 Uiso 0.50 1 calc PR
H63B H 0.6234 0.9915 0.1092 0.282 Uiso 0.50 1 calc PR

loop_
_atom_site_aniso_label
_atom_site_aniso_U_11
_atom_site_aniso_U_22
_atom_site_aniso_U_33
_atom_site_aniso_U_23
_atom_site_aniso_U_13
_atom_site_aniso_U_12
C1 0.0345(17) 0.0335(14) 0.0328(16) 0.0017(12) 0.0036(14) -0.0012(13)
C2 0.057(2) 0.0290(16) 0.043(2) 0.0060(13) 0.0077(18) -0.0045(15)
C3 0.057(2) 0.0276(14) 0.047(2) 0.0011(14) 0.0081(18) -0.0011(15)
C4 0.079(3) 0.0321(16) 0.0311(17) 0.0099(13) 0.0143(19) 0.0024(17)
C5 0.071(3) 0.0428(19) 0.053(2) 0.0135(17) 0.027(2) 0.0033(19)
C6 0.121(5) 0.061(3) 0.076(4) 0.017(3) 0.065(4) 0.010(3)
C7 0.210(10) 0.071(4) 0.054(4) 0.008(3) 0.070(5) -0.005(5)
C8 0.191(9) 0.053(3) 0.033(2) 0.0070(19) 0.020(4) -0.021(4)
C9 0.104(4) 0.0402(19) 0.038(2) 0.0089(16) 0.001(2) -0.008(2)
C10 0.060(3) 0.068(3) 0.074(3) 0.015(2) 0.029(3) 0.000(2)
C11 0.057(3) 0.099(4) 0.139(6) 0.030(4) 0.046(4) 0.005(3)
C12 0.081(4) 0.073(4) 0.119(6) 0.010(3) 0.028(4) -0.013(3)
C13 0.102(4) 0.049(2) 0.055(3) 0.012(2) -0.025(3) -0.009(3)
C14 0.134(6) 0.057(3) 0.099(5) 0.026(3) -0.044(5) -0.007(3)
C15 0.136(6) 0.066(3) 0.074(4) 0.011(3) -0.046(4) -0.023(4)
C16 0.059(2) 0.0259(14) 0.0365(18) -0.0009(12) 0.0140(17) -0.0003(14)
C17 0.073(3) 0.0315(16) 0.041(2) -0.0025(14) 0.003(2) 0.0005(17)
C18 0.104(4) 0.043(2) 0.042(2) -0.0082(17) 0.005(3) 0.002(2)
C19 0.117(5) 0.050(2) 0.041(2) -0.0035(17) 0.028(3) 0.007(3)
C20 0.093(4) 0.050(2) 0.061(3) -0.0044(19) 0.045(3) -0.001(2)
C21 0.071(3) 0.0323(16) 0.051(2) -0.0075(15) 0.025(2) -0.0010(17)
C22 0.066(3) 0.053(2) 0.054(2) -0.0062(19) -0.013(2) -0.007(2)
C23 0.083(4) 0.089(4) 0.070(3) -0.014(3) -0.027(3) 0.007(3)
C24 0.096(4) 0.060(3) 0.100(5) -0.012(3) -0.006(4) -0.027(3)
C25 0.051(2) 0.049(2) 0.062(3) -0.0090(18) 0.025(2) 0.0009(18)
C26 0.070(3) 0.067(3) 0.094(4) -0.011(3) 0.009(3) 0.022(3)
C27 0.060(3) 0.079(3) 0.093(4) -0.020(3) 0.034(3) -0.020(3)
C28 0.0282(15) 0.0357(14) 0.0227(14) -0.0004(11) 0.0069(12) 0.0004(12)
C29 0.0379(18) 0.0330(15) 0.047(2) 0.0032(14) 0.0137(16) 0.0037(14)
C30 0.0336(17) 0.0355(15) 0.050(2) 0.0007(15) 0.0134(16) 0.0079(14)
C31 0.0263(16) 0.0430(17) 0.0360(17) 0.0021(13) 0.0108(14) 0.0016(13)
C32 0.0329(18) 0.0456(18) 0.045(2) 0.0001(15) 0.0070(15) 0.0016(15)
C33 0.0312(18) 0.064(2) 0.066(3) 0.000(2) 0.0091(19) -0.0049(17)
C34 0.036(2) 0.076(3) 0.076(3) 0.001(2) 0.026(2) -0.009(2)
C35 0.048(2) 0.074(3) 0.053(2) 0.002(2) 0.032(2) 0.001(2)
C36 0.0387(19) 0.0502(19) 0.0403(19) 0.0005(15) 0.0171(16) 0.0053(15)
C37 0.040(2) 0.079(3) 0.037(2) -0.0063(19) -0.0007(16) 0.001(2)
C38 0.072(3) 0.083(3) 0.051(3) 0.010(2) -0.008(2) -0.001(3)
C39 0.056(3) 0.101(4) 0.058(3) -0.027(3) -0.004(2) 0.004(3)
C40 0.0398(19) 0.066(2) 0.039(2) -0.0079(17) 0.0157(17) 0.0059(17)
C41 0.071(3) 0.084(3) 0.041(2) 0.000(2) 0.016(2) 0.012(3)
C42 0.070(3) 0.061(3) 0.062(3) -0.014(2) 0.022(2) 0.003(2)
C43 0.0293(16) 0.0343(15) 0.0374(17) 0.0030(12) 0.0108(14) 0.0023(12)
C44 0.0380(17) 0.0334(14) 0.0389(18) 0.0050(13) 0.0163(15) 0.0028(13)
C45 0.045(2) 0.0475(19) 0.056(2) 0.0035(17) 0.027(2) 0.0042(16)
C46 0.038(2) 0.055(2) 0.074(3) -0.001(2) 0.027(2) 0.0013(17)
C47 0.0308(19) 0.054(2) 0.074(3) -0.002(2) 0.0059(19) -0.0046(17)
C48 0.0374(19) 0.0409(18) 0.051(2) -0.0038(15) 0.0071(17) -0.0038(15)
C49 0.0439(19) 0.0372(16) 0.0342(17) 0.0037(13) 0.0119(15) 0.0018(14)
C50 0.071(3) 0.049(2) 0.044(2) 0.0097(17) 0.003(2) 0.013(2)
C51 0.066(3) 0.0485(19) 0.0344(18) -0.0001(15) 0.0116(19) 0.0050(19)
C52 0.045(2) 0.080(3) 0.053(3) -0.019(2) 0.008(2) -0.012(2)
C53 0.062(3) 0.150(7) 0.058(3) -0.027(4) -0.005(3) -0.011(4)
C54 0.079(4) 0.078(3) 0.114(5) -0.051(4) 0.034(4) -0.025(3)
C55 0.065(3) 0.069(3) 0.124(5) -0.018(3) 0.030(4) -0.012(3)
O4 0.32(2) 0.245(15) 0.52(3) 0.133(18) 0.27(2) 0.027(14)
C56 0.29(2) 0.099(8) 0.52(4) 0.093(15) 0.24(3) 0.002(11)
C57 0.118(6) 0.065(4) 0.145(7) 0.010(4) 0.023(5) 0.015(4)
C58 0.059(3) 0.041(2) 0.111(4) 0.024(2) 0.046(3) 0.0001(18)
C59 0.086(5) 0.082(4) 0.251(12) 0.030(6) 0.090(7) 0.003(4)
N1 0.0485(17) 0.0301(13) 0.0326(15) 0.0043(11) 0.0050(13) -0.0022(12)
N2 0.0432(16) 0.0304(13) 0.0363(15) -0.0010(11) 0.0055(13) -0.0055(12)
N3 0.0273(13) 0.0369(13) 0.0312(13) -0.0033(10) 0.0092(11) 0.0010(10)
N4 0.0305(14) 0.0313(12) 0.0318(13) 0.0002(10) 0.0101(11) 0.0002(10)
O1 0.088(3) 0.065(2) 0.149(4) -0.005(3) 0.029(3) 0.031(2)
O2 0.082(2) 0.0584(17) 0.0434(16) 0.0063(13) 0.0059(16) -0.0007(16)
O3 0.140(4) 0.080(2) 0.058(2) -0.0165(18) 0.031(2) -0.037(3)
F1 0.121(3) 0.154(4) 0.160(4) -0.045(4) 0.100(4) -0.058(3)
F2 0.095(3) 0.122(3) 0.124(4) -0.009(3) -0.007(3) -0.050(3)
F3 0.061(2) 0.110(3) 0.318(9) -0.012(4) -0.003(4) 0.028(2)
P1 0.0357(4) 0.0288(3) 0.0304(4) 0.0014(3) 0.0077(3) 0.0007(3)
P2 0.0355(4) 0.0354(4) 0.0318(4) 0.0061(3) 0.0115(3) 0.0031(3)
S1 0.0485(5) 0.0395(4) 0.0556(6) -0.0011(4) 0.0192(4) 0.0039(4)
Cl1 0.0456(5) 0.0463(4) 0.0478(5) 0.0001(4) 0.0009(4) -0.0028(4)
Cl2 0.0343(4) 0.0385(4) 0.0535(5) -0.0055(3) 0.0018(4) 0.0021(3)
Cl3 0.0570(5) 0.0617(5) 0.0326(4) -0.0042(4) 0.0026(4) 0.0121(4)
O5 0.24(2) 0.33(2) 0.211(19) 0.035(19) 0.067(17) -0.138(18)
C60 0.153(16) 0.23(2) 0.123(14) 0.039(14) 0.030(12) -0.100(16)
C61 0.119(12) 0.202(18) 0.101(11) 0.053(12) -0.022(10) -0.093(13)
C62 0.138(17) 0.29(3) 0.151(18) 0.03(2) 0.027(15) -0.04(2)
C63 0.19(2) 0.25(3) 0.21(2) -0.02(2) -0.06(2) -0.09(2)

loop_
_atom_type_symbol
_atom_type_description
_atom_type_scat_dispersion_real
_atom_type_scat_dispersion_imag
_atom_type_scat_source
C C 0.0181 0.0091 'International Tables Vol C Tables 4.2.6.8 and 6.1.1.4'
N N 0.0311 0.0180 'International Tables Vol C Tables 4.2.6.8 and 6.1.1.4'
O O 0.0492 0.0322 'International Tables Vol C Tables 4.2.6.8 and 6.1.1.4'
F F 0.0727 0.0534 'International Tables Vol C Tables 4.2.6.8 and 6.1.1.4'
P P 0.2955 0.4335 'International Tables Vol C Tables 4.2.6.8 and 6.1.1.4'
S S 0.3331 0.5567 'International Tables Vol C Tables 4.2.6.8 and 6.1.1.4'
Cl Cl 0.3639 0.7018 'International Tables Vol C Tables 4.2.6.8 and 6.1.1.4'
H H 0.0000 0.0000 'International Tables Vol C Tables 4.2.6.8 and 6.1.1.4'

loop_
_geom_angle_atom_site_label_1
_geom_angle_atom_site_label_2
_geom_angle_atom_site_label_3
_geom_angle
N1 C1 N2 106.6(3)
N1 C1 P1 134.1(3)
N2 C1 P1 118.5(2)
C3 C2 N1 107.2(3)
C3 C2 H2 126.4
N1 C2 H2 126.4
C2 C3 N2 107.0(3)
C2 C3 H3 126.5
N2 C3 H3 126.5
C9 C4 C5 123.2(4)
C9 C4 N1 119.4(4)
C5 C4 N1 117.0(4)
C6 C5 C4 115.3(5)
C6 C5 C10 121.2(5)
C4 C5 C10 123.4(4)
C7 C6 C5 122.0(7)
C7 C6 H6 119.0
C5 C6 H6 119.0
C6 C7 C8 120.9(6)
C6 C7 H7 119.6
C8 C7 H7 119.6
C7 C8 C9 122.0(6)
C7 C8 H8 119.0
C9 C8 H8 119.0
C8 C9 C4 116.4(6)
C8 C9 C13 120.9(6)
C4 C9 C13 122.4(5)
C5 C10 C11 115.2(5)
C5 C10 C12 110.8(5)
C11 C10 C12 109.1(5)
C5 C10 H10 107.1
C11 C10 H10 107.1
C12 C10 H10 107.1
C10 C11 H11A 109.5
C10 C11 H11B 109.5
H11A C11 H11B 109.5
C10 C11 H11C 109.5
H11A C11 H11C 109.5
H11B C11 H11C 109.5
C10 C12 H12A 109.5
C10 C12 H12B 109.5
H12A C12 H12B 109.5
C10 C12 H12C 109.5
H12A C12 H12C 109.5
H12B C12 H12C 109.5
C9 C13 C14 109.0(6)
C9 C13 C15 111.8(6)
C14 C13 C15 110.3(5)
C9 C13 H13 108.5
C14 C13 H13 108.5
C15 C13 H13 108.5
C13 C14 H14A 109.5
C13 C14 H14B 109.5
H14A C14 H14B 109.5
C13 C14 H14C 109.5
H14A C14 H14C 109.5
H14B C14 H14C 109.5
C13 C15 H15A 109.5
C13 C15 H15B 109.5
H15A C15 H15B 109.5
C13 C15 H15C 109.5
H15A C15 H15C 109.5
H15B C15 H15C 109.5
C17 C16 C21 123.1(4)
C17 C16 N2 118.4(4)
C21 C16 N2 118.3(4)
C16 C17 C18 116.6(5)
C16 C17 C22 122.8(4)
C18 C17 C22 120.5(4)
C19 C18 C17 121.7(5)
C19 C18 H18 119.1
C17 C18 H18 119.1
C18 C19 C20 120.9(4)
C18 C19 H19 119.6
C20 C19 H19 119.6
C19 C20 C21 120.7(5)
C19 C20 H20 119.7
C21 C20 H20 119.7
C20 C21 C16 116.9(4)
C20 C21 C25 119.7(4)
C16 C21 C25 123.2(4)
C17 C22 C23 113.5(5)
C17 C22 C24 108.4(5)
C23 C22 C24 108.5(5)
C17 C22 H22 108.8
C23 C22 H22 108.8
C24 C22 H22 108.8
C22 C23 H23A 109.5
C22 C23 H23B 109.5
H23A C23 H23B 109.5
C22 C23 H23C 109.5
H23A C23 H23C 109.5
H23B C23 H23C 109.5
C22 C24 H24A 109.5
C22 C24 H24B 109.5
H24A C24 H24B 109.5
C22 C24 H24C 109.5
H24A C24 H24C 109.5
H24B C24 H24C 109.5
C21 C25 C26 109.6(4)
C21 C25 C27 113.7(4)
C26 C25 C27 109.6(4)
C21 C25 H25 107.9
C26 C25 H25 107.9
C27 C25 H25 107.9
C25 C26 H26A 109.5
C25 C26 H26B 109.5
H26A C26 H26B 109.5
C25 C26 H26C 109.5
H26A C26 H26C 109.5
H26B C26 H26C 109.5
C25 C27 H27A 109.5
C25 C27 H27B 109.5
H27A C27 H27B 109.5
C25 C27 H27C 109.5
H27A C27 H27C 109.5
H27B C27 H27C 109.5
N4 C28 N3 105.4(3)
N4 C28 P2 134.1(2)
N3 C28 P2 119.5(2)
C30 C29 N4 107.3(3)
C30 C29 H29 126.3
N4 C29 H29 126.3
C29 C30 N3 107.3(3)
C29 C30 H30 126.4
N3 C30 H30 126.4
C32 C31 C36 124.2(3)
C32 C31 N3 118.0(3)
C36 C31 N3 117.5(3)
C31 C32 C33 116.2(4)
C31 C32 C37 123.6(3)
C33 C32 C37 120.1(4)
C34 C33 C32 121.4(4)
C34 C33 H33 119.3
C32 C33 H33 119.3
C33 C34 C35 120.9(4)
C33 C34 H34 119.5
C35 C34 H34 119.5
C34 C35 C36 121.1(4)
C34 C35 H35 119.4
C36 C35 H35 119.4
C31 C36 C35 116.1(4)
C31 C36 C40 123.4(3)
C35 C36 C40 120.4(3)
C32 C37 C39 114.1(4)
C32 C37 C38 109.9(4)
C39 C37 C38 109.7(4)
C32 C37 H37 107.7
C39 C37 H37 107.7
C38 C37 H37 107.7
C37 C38 H38A 109.5
C37 C38 H38B 109.5
H38A C38 H38B 109.5
C37 C38 H38C 109.5
H38A C38 H38C 109.5
H38B C38 H38C 109.5
C37 C39 H39A 109.5
C37 C39 H39B 109.5
H39A C39 H39B 109.5
C37 C39 H39C 109.5
H39A C39 H39C 109.5
H39B C39 H39C 109.5
C36 C40 C42 110.0(4)
C36 C40 C41 112.0(4)
C42 C40 C41 110.8(4)
C36 C40 H40 108.0
C42 C40 H40 108.0
C41 C40 H40 108.0
C40 C41 H41A 109.5
C40 C41 H41B 109.5
H41A C41 H41B 109.5
C40 C41 H41C 109.5
H41A C41 H41C 109.5
H41B C41 H41C 109.5
C40 C42 H42A 109.5
C40 C42 H42B 109.5
H42A C42 H42B 109.5
C40 C42 H42C 109.5
H42A C42 H42C 109.5
H42B C42 H42C 109.5
C48 C43 C44 123.8(3)
C48 C43 N4 119.5(3)
C44 C43 N4 116.4(3)
C45 C44 C43 116.3(3)
C45 C44 C49 120.6(3)
C43 C44 C49 123.0(3)
C46 C45 C44 121.0(4)
C46 C45 H45 119.5
C44 C45 H45 119.5
C45 C46 C47 121.7(4)
C45 C46 H46 119.2
C47 C46 H46 119.2
C46 C47 C48 120.1(4)
C46 C47 H47 120.0
C48 C47 H47 120.0
C43 C48 C47 117.1(4)
C43 C48 C52 123.2(4)
C47 C48 C52 119.6(4)
C44 C49 C51 113.3(3)
C44 C49 C50 108.7(3)
C51 C49 C50 110.5(3)
C44 C49 H49 108.1
C51 C49 H49 108.1
C50 C49 H49 108.1
C49 C50 H50A 109.5
C49 C50 H50B 109.5
H50A C50 H50B 109.5
C49 C50 H50C 109.5
H50A C50 H50C 109.5
H50B C50 H50C 109.5
C49 C51 H51A 109.5
C49 C51 H51B 109.5
H51A C51 H51B 109.5
C49 C51 H51C 109.5
H51A C51 H51C 109.5
H51B C51 H51C 109.5
C53 C52 C48 112.0(4)
C53 C52 C54 109.4(5)
C48 C52 C54 109.3(4)
C53 C52 H52 108.7
C48 C52 H52 108.7
C54 C52 H52 108.7
C52 C53 H53A 109.5
C52 C53 H53B 109.5
H53A C53 H53B 109.5
C52 C53 H53C 109.5
H53A C53 H53C 109.5
H53B C53 H53C 109.5
C52 C54 H54A 109.5
C52 C54 H54B 109.5
H54A C54 H54B 109.5
C52 C54 H54C 109.5
H54A C54 H54C 109.5
H54B C54 H54C 109.5
F1 C55 F2 107.1(5)
F1 C55 F3 109.0(6)
F2 C55 F3 108.3(7)
F1 C55 S1 111.8(6)
F2 C55 S1 112.1(5)
F3 C55 S1 108.3(4)
C59 O4 C56 104.8(12)
C57 C56 O4 107.2(8)
C57 C56 H56A 110.3
O4 C56 H56A 110.3
C57 C56 H56B 110.3
O4 C56 H56B 110.3
H56A C56 H56B 108.5
C58 C57 C56 106.1(7)
C58 C57 H57A 110.5
C56 C57 H57A 110.5
C58 C57 H57B 110.5
C56 C57 H57B 110.5
H57A C57 H57B 108.7
C57 C58 C59 109.3(5)
C57 C58 H58A 109.8
C59 C58 H58A 109.8
C57 C58 H58B 109.8
C59 C58 H58B 109.8
H58A C58 H58B 108.3
O4 C59 C58 105.2(8)
O4 C59 H59A 110.7
C58 C59 H59A 110.7
O4 C59 H59B 110.7
C58 C59 H59B 110.7
H59A C59 H59B 108.8
C1 N1 C2 109.4(3)
C1 N1 C4 129.1(3)
C2 N1 C4 121.4(3)
C1 N2 C3 109.8(3)
C1 N2 C16 127.5(3)
C3 N2 C16 122.6(3)
C28 N3 C30 110.2(3)
C28 N3 C31 127.0(3)
C30 N3 C31 122.8(3)
C28 N4 C29 109.8(3)
C28 N4 C43 128.7(3)
C29 N4 C43 121.3(3)
C1 P1 Cl2 92.68(11)
C1 P1 P2 99.86(12)
Cl2 P1 P2 103.57(5)
C28 P2 Cl3 92.97(11)
C28 P2 P1 99.64(10)
Cl3 P2 P1 102.03(5)
O3 S1 O2 114.3(2)
O3 S1 O1 116.2(3)
O2 S1 O1 114.7(3)
O3 S1 C55 104.0(4)
O2 S1 C55 102.4(3)
O1 S1 C55 102.6(3)
C63 O5 C60 102.7(13)
C61 C60 O5 107.5(11)
C61 C60 H60A 110.2
O5 C60 H60A 110.2
C61 C60 H60B 110.2
O5 C60 H60B 110.2
H60A C60 H60B 108.5
C60 C61 C62 107.8(9)
C60 C61 H61A 110.1
C62 C61 H61A 110.1
C60 C61 H61B 110.1
C62 C61 H61B 110.1
H61A C61 H61B 108.5
C61 C62 C63 105.8(12)
C61 C62 H62A 110.6
C63 C62 H62A 110.6
C61 C62 H62B 110.6
C63 C62 H62B 110.6
H62A C62 H62B 108.7
C62 C63 O5 105.4(14)
C62 C63 H63A 110.7
O5 C63 H63A 110.7
C62 C63 H63B 110.7
O5 C63 H63B 110.7
H63A C63 H63B 108.8

loop_
_geom_bond_atom_site_label_1
_geom_bond_atom_site_label_2
_geom_bond_distance
C1 N1 1.345(4)
C1 N2 1.346(5)
C1 P1 1.862(3)
C2 C3 1.349(6)
C2 N1 1.381(5)
C2 H2 0.9500
C3 N2 1.375(4)
C3 H3 0.9500
C4 C9 1.397(7)
C4 C5 1.419(7)
C4 N1 1.459(5)
C5 C6 1.418(7)
C5 C10 1.474(8)
C6 C7 1.347(13)
C6 H6 0.9500
C7 C8 1.363(13)
C7 H7 0.9500
C8 C9 1.396(9)
C8 H8 0.9500
C9 C13 1.525(10)
C10 C11 1.526(8)
C10 C12 1.547(8)
C10 H10 1.0000
C11 H11A 0.9800
C11 H11B 0.9800
C11 H11C 0.9800
C12 H12A 0.9800
C12 H12B 0.9800
C12 H12C 0.9800
C13 C14 1.546(7)
C13 C15 1.548(7)
C13 H13 1.0000
C14 H14A 0.9800
C14 H14B 0.9800
C14 H14C 0.9800
C15 H15A 0.9800
C15 H15B 0.9800
C15 H15C 0.9800
C16 C17 1.385(6)
C16 C21 1.407(6)
C16 N2 1.460(5)
C17 C18 1.414(7)
C17 C22 1.526(7)
C18 C19 1.339(9)
C18 H18 0.9500
C19 C20 1.390(9)
C19 H19 0.9500
C20 C21 1.395(6)
C20 H20 0.9500
C21 C25 1.497(7)
C22 C23 1.532(8)
C22 C24 1.538(7)
C22 H22 1.0000
C23 H23A 0.9800
C23 H23B 0.9800
C23 H23C 0.9800
C24 H24A 0.9800
C24 H24B 0.9800
C24 H24C 0.9800
C25 C26 1.531(6)
C25 C27 1.544(7)
C25 H25 1.0000
C26 H26A 0.9800
C26 H26B 0.9800
C26 H26C 0.9800
C27 H27A 0.9800
C27 H27B 0.9800
C27 H27C 0.9800
C28 N4 1.351(4)
C28 N3 1.361(4)
C28 P2 1.852(3)
C29 C30 1.343(5)
C29 N4 1.376(4)
C29 H29 0.9500
C30 N3 1.361(4)
C30 H30 0.9500
C31 C32 1.389(5)
C31 C36 1.399(5)
C31 N3 1.462(4)
C32 C33 1.397(5)
C32 C37 1.511(6)
C33 C34 1.366(7)
C33 H33 0.9500
C34 C35 1.369(7)
C34 H34 0.9500
C35 C36 1.401(5)
C35 H35 0.9500
C36 C40 1.506(6)
C37 C39 1.534(7)
C37 C38 1.538(7)
C37 H37 1.0000
C38 H38A 0.9800
C38 H38B 0.9800
C38 H38C 0.9800
C39 H39A 0.9800
C39 H39B 0.9800
C39 H39C 0.9800
C40 C42 1.527(6)
C40 C41 1.537(7)
C40 H40 1.0000
C41 H41A 0.9800
C41 H41B 0.9800
C41 H41C 0.9800
C42 H42A 0.9800
C42 H42B 0.9800
C42 H42C 0.9800
C43 C48 1.385(5)
C43 C44 1.415(5)
C43 N4 1.453(4)
C44 C45 1.393(5)
C44 C49 1.509(5)
C45 C46 1.360(7)
C45 H45 0.9500
C46 C47 1.393(7)
C46 H46 0.9500
C47 C48 1.395(6)
C47 H47 0.9500
C48 C52 1.520(6)
C49 C51 1.534(5)
C49 C50 1.553(5)
C49 H49 1.0000
C50 H50A 0.9800
C50 H50B 0.9800
C50 H50C 0.9800
C51 H51A 0.9800
C51 H51B 0.9800
C51 H51C 0.9800
C52 C53 1.517(8)
C52 C54 1.528(8)
C52 H52 1.0000
C53 H53A 0.9800
C53 H53B 0.9800
C53 H53C 0.9800
C54 H54A 0.9800
C54 H54B 0.9800
C54 H54C 0.9800
C55 F1 1.282(9)
C55 F2 1.304(8)
C55 F3 1.325(8)
C55 S1 1.812(6)
O4 C59 1.381(13)
O4 C56 1.433(15)
C56 C57 1.384(12)
C56 H56A 0.9900
C56 H56B 0.9900
C57 C58 1.374(7)
C57 H57A 0.9900
C57 H57B 0.9900
C58 C59 1.382(7)
C58 H58A 0.9900
C58 H58B 0.9900
C59 H59A 0.9900
C59 H59B 0.9900
O1 S1 1.433(4)
O2 S1 1.413(3)
O3 S1 1.410(4)
P1 Cl2 2.1381(12)
P1 P2 2.2423(11)
P2 Cl3 2.1415(13)
O5 C63 1.397(17)
O5 C60 1.442(16)
C60 C61 1.351(13)
C60 H60A 0.9900
C60 H60B 0.9900
C61 C62 1.361(14)
C61 H61A 0.9900
C61 H61B 0.9900
C62 C63 1.378(15)
C62 H62A 0.9900
C62 H62B 0.9900
C63 H63A 0.9900
C63 H63B 0.9900
